data_7047572
loop_
_publ_author_name
'Feng, Dan-Dan'
'Dong, Hui-Ming'
'Liu, Zheng-Yu'
'Zhao, Xiao-Jun'
'Yang, En-Cui'

_publ_section_title
;
 Three microporous metal-organic frameworks assembled from dodecanuclear
 {NiLn} subunits: synthesis, structure, gas adsorption and magnetism.
;
_journal_issue 43
_journal_name_full 'Dalton transactions (Cambridge, England : 2003)'
_journal_page_first 15344
_journal_page_last 15352
_journal_paper_doi 10.1039/c8dt02816h
_journal_volume 47
_journal_year 2018
_chemical_formula_moiety '0.04(C672 H816 Gd48 N240 Ni24 O336)'
_chemical_formula_sum 'C28 H34 Gd2 N10 Ni O14'
_chemical_formula_weight 1107.86
_space_group_crystal_system cubic
_space_group_IT_number 206
_space_group_name_Hall '-I 2b 2c 3'
_space_group_name_H-M_alt 'I a -3'
_symmetry_space_group_name_Hall '-I 2b 2c 3'
_symmetry_space_group_name_H-M 'I a -3'
_atom_sites_solution_hydrogens mixed
_atom_sites_solution_primary dual
_audit_creation_date 2018-08-15
_audit_creation_method
;
Olex2 1.2
(compiled 2018.05.29 svn.r3508 for OlexSys, GUI svn.r5506)
;
_audit_update_record
;
2018-09-13 deposited with the CCDC.
2018-09-17 downloaded from the CCDC.
;
_cell_angle_alpha 90
_cell_angle_beta 90
_cell_angle_gamma 90
_cell_formula_units_Z 24
_cell_length_a 32.6462(5)
_cell_length_b 32.6462(5)
_cell_length_c 32.6462(5)
_cell_measurement_reflns_used 3034
_cell_measurement_temperature 173.00(10)
_cell_measurement_theta_max 73.7750
_cell_measurement_theta_min 5.0510
_cell_volume 34793.5(9)
_computing_cell_refinement 'CrysAlisPro 1.171.38.41 (Rigaku OD, 2015)'
_computing_data_collection 'CrysAlisPro 1.171.38.41 (Rigaku OD, 2015)'
_computing_data_reduction 'CrysAlisPro 1.171.38.41 (Rigaku OD, 2015)'
_computing_molecular_graphics 'Olex2 (Dolomanov et al., 2009)'
_computing_publication_material 'Olex2 (Dolomanov et al., 2009)'
_computing_structure_refinement 'ShelXL (Sheldrick, 2015)'
_computing_structure_solution 'ShelXT (Sheldrick, 2015)'
_diffrn_ambient_environment N~2~
_diffrn_ambient_temperature 173.00(10)
_diffrn_detector 'CCD plate'
_diffrn_detector_area_resol_mean 5.2740
_diffrn_detector_type AtlasS2
_diffrn_measured_fraction_theta_full 0.998
_diffrn_measured_fraction_theta_max 0.998
_diffrn_measurement_details
;
List of Runs (angles in degrees, time in seconds):

  # Type    Start    End  Width  t~exp~   \w     \q     \k     \f   Frames
#--------------------------------------------------------------------------
  1  \w    -49.00  -1.00   1.00   27.54    --  -41.49  19.00  30.00   48
  2  \w     35.00 109.00   1.00   40.15    --  107.08 -95.00 150.00   74
;
_diffrn_measurement_device 'four-circle diffractometer'
_diffrn_measurement_device_type 'SuperNova, Dual, Cu at zero, AtlasS2'
_diffrn_measurement_method '\w scans'
_diffrn_orient_matrix_type 'CrysAlisPro convention (1999,Acta A55,543-557)'
_diffrn_orient_matrix_UB_11 0.0322844000
_diffrn_orient_matrix_UB_12 -0.0226594000
_diffrn_orient_matrix_UB_13 -0.0258823000
_diffrn_orient_matrix_UB_21 0.0178551000
_diffrn_orient_matrix_UB_22 0.0414117000
_diffrn_orient_matrix_UB_23 -0.0140442000
_diffrn_orient_matrix_UB_31 0.0294512000
_diffrn_orient_matrix_UB_32 -0.0001986000
_diffrn_orient_matrix_UB_33 0.0368298000
_diffrn_radiation_monochromator mirror
_diffrn_radiation_probe x-ray
_diffrn_radiation_type CuK\a
_diffrn_radiation_wavelength 1.54184
_diffrn_reflns_av_R_equivalents 0.0451
_diffrn_reflns_av_unetI/netI 0.0576
_diffrn_reflns_Laue_measured_fraction_full 0.998
_diffrn_reflns_Laue_measured_fraction_max 0.998
_diffrn_reflns_limit_h_max 25
_diffrn_reflns_limit_h_min -7
_diffrn_reflns_limit_k_max 36
_diffrn_reflns_limit_k_min -27
_diffrn_reflns_limit_l_max 38
_diffrn_reflns_limit_l_min -19
_diffrn_reflns_number 11691
_diffrn_reflns_point_group_measured_fraction_full 0.998
_diffrn_reflns_point_group_measured_fraction_max 0.998
_diffrn_reflns_theta_full 66.934
_diffrn_reflns_theta_max 66.934
_diffrn_reflns_theta_min 3.830
_diffrn_source 'micro-focus sealed X-ray tube'
_diffrn_source_type 'SuperNova (Cu) X-ray Source'
_exptl_absorpt_coefficient_mu 15.402
_exptl_absorpt_correction_T_max 1.00000
_exptl_absorpt_correction_T_min 0.86961
_exptl_absorpt_correction_type multi-scan
_exptl_absorpt_process_details
;
CrysAlisPro 1.171.38.41 (Rigaku Oxford Diffraction, 2015)
Empirical absorption correction using spherical harmonics,
 implemented in SCALE3 ABSPACK scaling algorithm.
;
_exptl_crystal_colour red
_exptl_crystal_colour_primary red
_exptl_crystal_density_diffrn 1.269
_exptl_crystal_description block
_exptl_crystal_F_000 12960
_exptl_crystal_size_max 0.25
_exptl_crystal_size_mid 0.2
_exptl_crystal_size_min 0.18
_refine_diff_density_max 0.970
_refine_diff_density_min -0.519
_refine_diff_density_rms 0.076
_refine_ls_extinction_method none
_refine_ls_goodness_of_fit_ref 1.022
_refine_ls_hydrogen_treatment mixed
_refine_ls_matrix_type full
_refine_ls_number_parameters 265
_refine_ls_number_reflns 5173
_refine_ls_number_restraints 36
_refine_ls_restrained_S_all 1.039
_refine_ls_R_factor_all 0.0645
_refine_ls_R_factor_gt 0.0432
_refine_ls_shift/su_max 0.001
_refine_ls_shift/su_mean 0.000
_refine_ls_structure_factor_coef Fsqd
_refine_ls_weighting_details 'w=1/[\s^2^(Fo^2^)+(0.0582P)^2^] where P=(Fo^2^+2Fc^2^)/3'
_refine_ls_weighting_scheme calc
_refine_ls_wR_factor_gt 0.1090
_refine_ls_wR_factor_ref 0.1178
_reflns_Friedel_coverage 0.000
_reflns_number_gt 3805
_reflns_number_total 5173
_reflns_threshold_expression 'I > 2\s(I)'
_cod_data_source_file c8dt02816h2.cif
_cod_data_source_block a151118b_sq
_cod_depositor_comments 'Adding full bibliography for 7047570--7047572.cif.'
_cod_original_cell_volume 34793.6(16)
_cod_database_code 7047572
_shelx_shelxl_version_number 2018/3
_shelx_space_group_comment
;
The symmetry employed for this shelxl refinement is uniquely defined
by the following loop, which should always be used as a source of
symmetry information in preference to the above space-group names.
They are only intended as comments.
;
_reflns_odcompleteness_completeness 99.76
_reflns_odcompleteness_iscentric 1
_reflns_odcompleteness_theta 66.97
_olex2_refinement_description
;
1. Fixed Uiso
 At 1.5 times of:
  All C(H,H,H) groups, All O(H) groups
2. Uiso/Uaniso restraints and constraints
Uanis(C14) \\sim Ueq: with sigma of 0.005 and sigma for terminal atoms of 0.01
Uanis(O5) \\sim Ueq, Uanis(O6) \\sim Ueq, Uanis(C10) \\sim Ueq, Uanis(C11)
\\sim Ueq: with sigma of 0.005 and sigma for terminal atoms of 0.01
Uanis(C15) \\sim Ueq: with sigma of 0.005 and sigma for terminal atoms of 0.005
3. Others
 Fixed Sof: H2(0.5) C15(0.5) H15A(0.5) H15B(0.5) H15C(0.5)
4.a Riding coordinates:
 O2(H2), C9(H9A,H9B,H9C), C11(H11A,H11B,H11C), C15(H15A,H15B,H15C)
4.b Aromatic/amide H refined with riding coordinates:
 C2(H2A), C3(H3), C4(H4)
4.c Idealised Me refined as rotating group:
 C6(H6A,H6B,H6C), C13(H13A,H13B,H13C)
;
_platon_squeeze_void_probe_radius 1.20
_olex2_submission_special_instructions 'No special instructions were received'
_oxdiff_exptl_absorpt_empirical_details
;
Empirical correction (ABSPACK) includes:
- Absorption correction using spherical harmonics
- Frame scaling
;
_oxdiff_exptl_absorpt_empirical_full_max 1.199
_oxdiff_exptl_absorpt_empirical_full_min 0.848

loop_
_space_group_symop_operation_xyz
'x, y, z'
'-x+1/2, -y, z+1/2'
'-x, y+1/2, -z+1/2'
'x+1/2, -y+1/2, -z'
'z, x, y'
'z+1/2, -x+1/2, -y'
'-z+1/2, -x, y+1/2'
'-z, x+1/2, -y+1/2'
'y, z, x'
'-y, z+1/2, -x+1/2'
'y+1/2, -z+1/2, -x'
'-y+1/2, -z, x+1/2'
'x+1/2, y+1/2, z+1/2'
'-x+1, -y+1/2, z+1'
'-x+1/2, y+1, -z+1'
'x+1, -y+1, -z+1/2'
'z+1/2, x+1/2, y+1/2'
'z+1, -x+1, -y+1/2'
'-z+1, -x+1/2, y+1'
'-z+1/2, x+1, -y+1'
'y+1/2, z+1/2, x+1/2'
'-y+1/2, z+1, -x+1'
'y+1, -z+1, -x+1/2'
'-y+1, -z+1/2, x+1'
'-x, -y, -z'
'x-1/2, y, -z-1/2'
'x, -y-1/2, z-1/2'
'-x-1/2, y-1/2, z'
'-z, -x, -y'
'-z-1/2, x-1/2, y'
'z-1/2, x, -y-1/2'
'z, -x-1/2, y-1/2'
'-y, -z, -x'
'y, -z-1/2, x-1/2'
'-y-1/2, z-1/2, x'
'y-1/2, z, -x-1/2'
'-x+1/2, -y+1/2, -z+1/2'
'x, y+1/2, -z'
'x+1/2, -y, z'
'-x, y, z+1/2'
'-z+1/2, -x+1/2, -y+1/2'
'-z, x, y+1/2'
'z, x+1/2, -y'
'z+1/2, -x, y'
'-y+1/2, -z+1/2, -x+1/2'
'y+1/2, -z, x'
'-y, z, x+1/2'
'y, z+1/2, -x'

loop_
_atom_site_label
_atom_site_type_symbol
_atom_site_fract_x
_atom_site_fract_y
_atom_site_fract_z
_atom_site_U_iso_or_equiv
_atom_site_adp_type
_atom_site_occupancy
_atom_site_site_symmetry_order
_atom_site_calc_flag
_atom_site_refinement_flags_posn
_atom_site_refinement_flags_adp
_atom_site_refinement_flags_occupancy
_atom_site_disorder_assembly
_atom_site_disorder_group
Gd1 Gd 0.36401(2) 0.03353(2) 0.30082(2) 0.03689(12) Uani 1 1 d . . . . .
Ni1 Ni 0.47390(4) 0.000000 0.250000 0.0368(3) Uani 1 2 d S T P . .
O1 O 0.43699(11) 0.02492(11) 0.29742(11) 0.0359(9) Uani 1 1 d . . . . .
O2 O 0.55678(12) 0.01957(17) 0.28186(14) 0.0641(14) Uani 1 1 d . . . . .
H2 H 0.560440 0.019216 0.257004 0.096 Uiso 0.5 1 d R . . A -1
O6 O 0.39128(18) 0.10424(15) 0.30029(16) 0.0742(15) Uani 1 1 d . U . . .
O5 O 0.32248(19) 0.09481(18) 0.29453(18) 0.0856(17) Uani 1 1 d . U . . .
O3 O 0.37400(11) 0.03801(11) 0.22983(11) 0.0366(9) Uani 1 1 d . . . . .
O4 O 0.36571(12) 0.03319(12) 0.16360(12) 0.0454(10) Uani 1 1 d . . . . .
O7 O 0.29923(13) 0.00961(16) 0.28276(12) 0.0586(13) Uani 1 1 d . . . . .
N1 N 0.32211(15) 0.03737(15) 0.36747(15) 0.0422(12) Uani 1 1 d . . . . .
N2 N 0.28094(15) 0.03015(15) 0.44216(15) 0.0433(12) Uani 1 1 d . . . . .
N3 N 0.40304(15) 0.04346(14) 0.36638(14) 0.0397(11) Uani 1 1 d . . . . .
N4 N 0.44513(15) 0.04713(15) 0.36406(14) 0.0430(12) Uani 1 1 d . . . . .
N5 N 0.51628(15) 0.02129(17) 0.28981(15) 0.0464(12) Uani 1 1 d . . . . .
C1 C 0.34234(18) 0.03912(17) 0.40397(17) 0.0384(13) Uani 1 1 d . . . . .
C2 C 0.2819(2) 0.0325(2) 0.3692(2) 0.0550(17) Uani 1 1 d . . . . .
H2A H 0.267048 0.031097 0.344941 0.055(19) Uiso 1 1 calc R . . . .
C3 C 0.26113(19) 0.0292(2) 0.40665(18) 0.0478(15) Uani 1 1 d . . . . .
H3 H 0.232786 0.026401 0.406623 0.047(18) Uiso 1 1 calc R . . . .
C4 C 0.32157(18) 0.03558(17) 0.44029(17) 0.0389(13) Uani 1 1 d . . . . .
H4 H 0.336292 0.037001 0.464639 0.029(14) Uiso 1 1 calc R . . . .
C5 C 0.38675(18) 0.04434(17) 0.40219(18) 0.0396(13) Uani 1 1 d . . . . .
C6 C 0.4097(2) 0.0495(2) 0.4421(2) 0.0596(19) Uani 1 1 d . . . . .
H6A H 0.437956 0.055169 0.436516 0.09(3) Uiso 1 1 calc GR . . . .
H6B H 0.407554 0.024751 0.457880 0.09(3) Uiso 1 1 calc GR . . . .
H6C H 0.397990 0.071806 0.457297 0.07(2) Uiso 1 1 calc GR . . . .
C7 C 0.45882(18) 0.03754(17) 0.32817(17) 0.0393(13) Uani 1 1 d . . . . .
C8 C 0.50438(19) 0.0380(2) 0.32347(19) 0.0483(15) Uani 1 1 d . . . . .
C9 C 0.5326(2) 0.0547(3) 0.3550(2) 0.081(3) Uani 1 1 d . . . . .
H9A H 0.523077 0.047310 0.381770 0.122 Uiso 1 1 d R . . . .
H9B H 0.534327 0.084020 0.352930 0.122 Uiso 1 1 d R . . . .
H9C H 0.559217 0.043040 0.350430 0.122 Uiso 1 1 d R . . . .
C10 C 0.3544(3) 0.1185(3) 0.2980(3) 0.086(3) Uani 1 1 d . U . . .
C11 C 0.3493(4) 0.1636(3) 0.2900(4) 0.133(4) Uani 1 1 d . U . . .
H11A H 0.352509 0.174993 0.316928 0.200 Uiso 1 1 d R . . . .
H11B H 0.322539 0.170193 0.279718 0.200 Uiso 1 1 d R . . . .
H11C H 0.369729 0.174853 0.272108 0.200 Uiso 1 1 d R . . . .
C12 C 0.36652(18) 0.05455(17) 0.19530(18) 0.0403(13) Uani 1 1 d . . . . .
C13 C 0.3592(2) 0.09892(18) 0.19323(19) 0.0501(16) Uani 1 1 d . . . . .
H13A H 0.363575 0.108302 0.165701 0.08(2) Uiso 1 1 calc GR . . . .
H13B H 0.377732 0.112778 0.211368 0.038(16) Uiso 1 1 calc GR . . . .
H13C H 0.331495 0.104675 0.201249 0.12(4) Uiso 1 1 calc GR . . . .
C14 C 0.2819(3) 0.000000 0.250000 0.069(3) Uani 1 2 d S TU P . .
C15 C 0.2383(6) -0.0230(6) 0.2540(7) 0.114(7) Uani 0.5 1 d . U . B -1
H15A H 0.238280 -0.052198 0.257232 0.171 Uiso 0.5 1 d R . . B -1
H15B H 0.223880 -0.015788 0.229431 0.171 Uiso 0.5 1 d R . . B -1
H15C H 0.225090 -0.010558 0.277162 0.171 Uiso 0.5 1 d R . . B -1

loop_
_atom_site_aniso_label
_atom_site_aniso_U_11
_atom_site_aniso_U_22
_atom_site_aniso_U_33
_atom_site_aniso_U_23
_atom_site_aniso_U_13
_atom_site_aniso_U_12
Gd1 0.0406(2) 0.03574(19) 0.03428(19) -0.00394(14) 0.00059(14) 0.00592(14)
Ni1 0.0348(7) 0.0378(7) 0.0378(7) 0.0010(6) 0.000 0.000
O1 0.039(2) 0.033(2) 0.036(2) 0.0009(17) -0.0005(17) -0.0011(16)
O2 0.031(2) 0.110(4) 0.052(3) -0.015(3) 0.000(2) -0.008(2)
O6 0.089(3) 0.057(3) 0.076(3) 0.000(2) -0.015(3) -0.003(3)
O5 0.090(3) 0.076(3) 0.091(3) 0.011(3) 0.017(3) 0.033(3)
O3 0.042(2) 0.036(2) 0.031(2) 0.0039(16) -0.0040(17) -0.0031(17)
O4 0.055(3) 0.044(2) 0.037(2) 0.0035(19) 0.0018(19) -0.004(2)
O7 0.040(2) 0.099(4) 0.037(2) -0.015(2) -0.007(2) 0.002(2)
N1 0.042(3) 0.045(3) 0.039(3) -0.002(2) 0.003(2) 0.011(2)
N2 0.039(3) 0.046(3) 0.044(3) -0.009(2) 0.004(2) 0.005(2)
N3 0.046(3) 0.032(3) 0.042(3) -0.005(2) 0.002(2) 0.003(2)
N4 0.040(3) 0.050(3) 0.039(3) -0.005(2) 0.000(2) -0.007(2)
N5 0.036(3) 0.063(3) 0.040(3) 0.001(2) 0.000(2) -0.010(2)
C1 0.041(3) 0.039(3) 0.035(3) -0.007(2) -0.001(3) 0.007(3)
C2 0.047(4) 0.069(5) 0.049(4) -0.011(3) -0.006(3) 0.007(3)
C3 0.042(4) 0.063(4) 0.039(3) -0.009(3) 0.003(3) 0.010(3)
C4 0.043(3) 0.040(3) 0.034(3) -0.009(3) 0.000(3) 0.002(3)
C5 0.045(3) 0.037(3) 0.037(3) -0.007(3) -0.001(3) 0.004(3)
C6 0.054(4) 0.080(5) 0.045(4) -0.010(4) -0.009(3) -0.010(4)
C7 0.046(3) 0.035(3) 0.038(3) -0.002(3) -0.004(3) -0.010(3)
C8 0.044(4) 0.059(4) 0.042(4) 0.002(3) 0.003(3) -0.010(3)
C9 0.052(4) 0.122(8) 0.070(5) -0.036(5) -0.008(4) -0.011(5)
C10 0.110(5) 0.077(4) 0.072(4) -0.002(4) 0.004(4) 0.014(4)
C11 0.176(8) 0.085(6) 0.140(8) -0.017(6) -0.005(7) 0.025(6)
C12 0.038(3) 0.038(3) 0.044(3) 0.000(3) 0.001(3) -0.006(3)
C13 0.069(5) 0.039(3) 0.043(4) 0.011(3) -0.005(3) 0.003(3)
C14 0.059(4) 0.084(5) 0.063(4) -0.008(4) 0.000 0.000
C15 0.108(8) 0.125(8) 0.109(8) -0.005(5) 0.000(5) -0.004(5)

loop_
_atom_type_symbol
_atom_type_description
_atom_type_scat_dispersion_real
_atom_type_scat_dispersion_imag
_atom_type_scat_source
C C 0.0181 0.0091 'International Tables Vol C Tables 4.2.6.8 and 6.1.1.4'
H H 0.0000 0.0000 'International Tables Vol C Tables 4.2.6.8 and 6.1.1.4'
Gd Gd -8.8380 11.9157 'International Tables Vol C Tables 4.2.6.8 and 6.1.1.4'
N N 0.0311 0.0180 'International Tables Vol C Tables 4.2.6.8 and 6.1.1.4'
Ni Ni -3.0029 0.5091 'International Tables Vol C Tables 4.2.6.8 and 6.1.1.4'
O O 0.0492 0.0322 'International Tables Vol C Tables 4.2.6.8 and 6.1.1.4'

loop_
_geom_angle_atom_site_label_1
_geom_angle_atom_site_label_2
_geom_angle_atom_site_label_3
_geom_angle
_geom_angle_site_symmetry_1
_geom_angle_site_symmetry_3
O1 Gd1 Gd1 84.08(9) . 16_445
O1 Gd1 O6 75.63(16) . .
O1 Gd1 O5 130.33(18) . .
O1 Gd1 O3 75.46(12) . 16_445
O1 Gd1 O4 84.04(13) . 16_445
O1 Gd1 N1 124.90(14) . .
O1 Gd1 N3 63.34(14) . .
O1 Gd1 C12 81.78(14) . 16_445
O6 Gd1 Gd1 120.53(13) . 16_445
O6 Gd1 O3 143.33(16) . 16_445
O6 Gd1 N1 98.73(17) . .
O6 Gd1 N3 72.73(16) . .
O6 Gd1 C12 157.19(18) . 16_445
O5 Gd1 Gd1 112.56(15) . 16_445
O5 Gd1 O6 55.3(2) . .
O5 Gd1 O3 142.20(18) . 16_445
O5 Gd1 O4 141.26(17) . 16_445
O5 Gd1 N1 74.59(17) . .
O5 Gd1 N3 104.43(19) . .
O5 Gd1 C12 147.5(2) . 16_445
O3 Gd1 Gd1 34.09(8) 16_445 16_445
O3 Gd1 Gd1 37.76(9) . 16_445
O3 Gd1 O1 79.84(13) . .
O3 Gd1 O6 83.39(16) . .
O3 Gd1 O5 86.71(16) . .
O3 Gd1 O3 69.70(14) . 16_445
O3 Gd1 O4 121.12(13) . 16_445
O3 Gd1 N1 155.04(14) . .
O3 Gd1 N1 116.25(14) 16_445 .
O3 Gd1 N3 139.78(14) . .
O3 Gd1 C12 26.25(14) 16_445 16_445
O3 Gd1 C12 95.84(15) . 16_445
O4 Gd1 Gd1 84.66(9) 16_445 16_445
O4 Gd1 O6 144.91(16) 16_445 .
O4 Gd1 O3 51.44(12) 16_445 16_445
O4 Gd1 N1 69.94(14) 16_445 .
O4 Gd1 N3 72.64(14) 16_445 .
O4 Gd1 C12 25.55(14) 16_445 16_445
O7 Gd1 Gd1 66.69(10) . 16_445
O7 Gd1 O1 148.15(14) . .
O7 Gd1 O6 129.60(18) . .
O7 Gd1 O5 75.4(2) . .
O7 Gd1 O3 73.21(14) . 16_445
O7 Gd1 O3 84.09(14) . .
O7 Gd1 O4 81.01(16) . 16_445
O7 Gd1 N1 75.39(15) . .
O7 Gd1 N3 135.98(15) . .
O7 Gd1 C12 72.68(17) . 16_445
N1 Gd1 Gd1 137.11(11) . 16_445
N1 Gd1 C12 91.52(16) . 16_445
N3 Gd1 Gd1 141.47(10) . 16_445
N3 Gd1 O3 112.70(13) . 16_445
N3 Gd1 N1 62.79(16) . .
N3 Gd1 C12 94.42(16) . 16_445
C12 Gd1 Gd1 59.12(12) 16_445 16_445
O1 Ni1 O1 110.9(2) 16_445 .
O1 Ni1 N2 87.66(16) 16_445 45
O1 Ni1 N2 88.34(16) . 45
O1 Ni1 N2 88.34(16) 16_445 35_655
O1 Ni1 N2 87.66(16) . 35_655
N2 Ni1 N2 173.0(3) 35_655 45
N5 Ni1 O1 171.37(18) 16_445 .
N5 Ni1 O1 171.37(18) . 16_445
N5 Ni1 O1 77.75(17) 16_445 16_445
N5 Ni1 O1 77.75(17) . .
N5 Ni1 N2 92.4(2) . 45
N5 Ni1 N2 92.4(2) 16_445 35_655
N5 Ni1 N2 92.4(2) 16_445 45
N5 Ni1 N2 92.4(2) . 35_655
N5 Ni1 N5 93.6(3) 16_445 .
Ni1 O1 Gd1 129.89(17) . .
C7 O1 Gd1 118.1(3) . .
C7 O1 Ni1 112.0(3) . .
N5 O2 H2 109.5 . .
C10 O6 Gd1 90.0(5) . .
C10 O5 Gd1 92.0(5) . .
Gd1 O3 Gd1 108.15(14) . 16_445
C12 O3 Gd1 90.9(3) . 16_445
C12 O3 Gd1 151.0(4) . .
C12 O4 Gd1 95.9(3) . 16_445
C14 O7 Gd1 135.3(5) . .
C1 N1 Gd1 118.9(4) . .
C2 N1 Gd1 123.9(4) . .
C2 N1 C1 116.6(5) . .
C3 N2 Ni1 122.5(4) . 41
C3 N2 C4 116.5(5) . .
C4 N2 Ni1 121.0(4) . 41
N4 N3 Gd1 118.0(3) . .
C5 N3 Gd1 124.6(4) . .
C5 N3 N4 117.4(5) . .
C7 N4 N3 111.9(5) . .
O2 N5 Ni1 122.2(4) . .
C8 N5 Ni1 119.2(4) . .
C8 N5 O2 118.6(5) . .
N1 C1 C4 120.8(5) . .
N1 C1 C5 116.8(5) . .
C4 C1 C5 122.4(5) . .
N1 C2 H2A 119.1 . .
N1 C2 C3 121.7(6) . .
C3 C2 H2A 119.1 . .
N2 C3 C2 121.6(6) . .
N2 C3 H3 119.2 . .
C2 C3 H3 119.2 . .
N2 C4 C1 122.7(6) . .
N2 C4 H4 118.6 . .
C1 C4 H4 118.6 . .
N3 C5 C1 116.4(5) . .
N3 C5 C6 125.6(6) . .
C1 C5 C6 118.0(5) . .
C5 C6 H6A 109.5 . .
C5 C6 H6B 109.5 . .
C5 C6 H6C 109.5 . .
H6A C6 H6B 109.5 . .
H6A C6 H6C 109.5 . .
H6B C6 H6C 109.5 . .
O1 C7 C8 118.0(5) . .
N4 C7 O1 126.0(5) . .
N4 C7 C8 115.8(5) . .
N5 C8 C7 112.6(5) . .
N5 C8 C9 124.0(6) . .
C9 C8 C7 123.4(6) . .
C8 C9 H9A 109.7 . .
C8 C9 H9B 110.8 . .
C8 C9 H9C 107.9 . .
H9A C9 H9B 109.5 . .
H9A C9 H9C 109.5 . .
H9B C9 H9C 109.4 . .
O6 C10 O5 122.5(8) . .
O6 C10 C11 117.7(10) . .
O5 C10 C11 118.5(9) . .
C10 C11 H11A 102.0 . .
C10 C11 H11B 112.4 . .
C10 C11 H11C 113.7 . .
H11A C11 H11B 109.5 . .
H11A C11 H11C 109.5 . .
H11B C11 H11C 109.5 . .
O3 C12 Gd1 62.8(3) . 16_445
O3 C12 C13 119.3(5) . .
O4 C12 Gd1 58.5(3) . 16_445
O4 C12 O3 120.1(5) . .
O4 C12 C13 120.6(5) . .
C13 C12 Gd1 169.0(4) . 16_445
C12 C13 H13A 109.5 . .
C12 C13 H13B 109.5 . .
C12 C13 H13C 109.5 . .
H13A C13 H13B 109.5 . .
H13A C13 H13C 109.5 . .
H13B C13 H13C 109.5 . .
O7 C14 O7 126.3(10) . 16_445
O7 C14 C15 116.4(9) . .
O7 C14 C15 110.6(9) 16_445 .
C14 C15 H15A 118.2 . .
C14 C15 H15B 104.6 . .
C14 C15 H15C 105.4 . .
H15A C15 H15B 109.5 . .
H15A C15 H15C 109.5 . .
H15B C15 H15C 109.5 . .

loop_
_geom_bond_atom_site_label_1
_geom_bond_atom_site_label_2
_geom_bond_distance
_geom_bond_site_symmetry_2
Gd1 Gd1 3.9753(6) 16_445
Gd1 O1 2.402(4) .
Gd1 O6 2.474(5) .
Gd1 O5 2.426(5) .
Gd1 O3 2.345(4) .
Gd1 O3 2.562(4) 16_445
Gd1 O4 2.469(4) 16_445
Gd1 O7 2.330(4) .
Gd1 N1 2.573(5) .
Gd1 N3 2.512(5) .
Gd1 C12 2.880(6) 16_445
Ni1 O1 2.124(4) 16_445
Ni1 O1 2.124(4) .
Ni1 N2 2.146(5) 45
Ni1 N2 2.146(5) 35_655
Ni1 N5 2.022(5) 16_445
Ni1 N5 2.022(5) .
O1 C7 1.298(6) .
O2 H2 0.8204 .
O2 N5 1.349(6) .
O6 C10 1.293(10) .
O5 C10 1.302(11) .
O3 C12 1.274(7) .
O4 C12 1.248(7) .
O7 C14 1.249(6) .
N1 C1 1.363(7) .
N1 C2 1.323(8) .
N2 C3 1.328(7) .
N2 C4 1.339(7) .
N3 N4 1.381(7) .
N3 C5 1.284(7) .
N4 C7 1.293(7) .
N5 C8 1.287(8) .
C1 C4 1.371(8) .
C1 C5 1.461(8) .
C2 H2A 0.9300 .
C2 C3 1.402(9) .
C3 H3 0.9300 .
C4 H4 0.9300 .
C5 C6 1.512(8) .
C6 H6A 0.9600 .
C6 H6B 0.9600 .
C6 H6C 0.9600 .
C7 C8 1.495(8) .
C8 C9 1.485(9) .
C9 H9A 0.9599 .
C9 H9B 0.9598 .
C9 H9C 0.9602 .
C10 C11 1.506(13) .
C11 H11A 0.9599 .
C11 H11B 0.9600 .
C11 H11C 0.9599 .
C12 C13 1.470(8) .
C13 H13A 0.9600 .
C13 H13B 0.9600 .
C13 H13C 0.9600 .
C14 C15 1.61(2) .
C15 H15A 0.9597 .
C15 H15B 0.9602 .
C15 H15C 0.9602 .

loop_
_geom_torsion_atom_site_label_1
_geom_torsion_atom_site_label_2
_geom_torsion_atom_site_label_3
_geom_torsion_atom_site_label_4
_geom_torsion
_geom_torsion_site_symmetry_1
_geom_torsion_site_symmetry_4
Gd1 O1 C7 N4 14.5(8) . .
Gd1 O1 C7 C8 -171.0(4) . .
Gd1 O6 C10 O5 -4.2(9) . .
Gd1 O6 C10 C11 -170.9(8) . .
Gd1 O5 C10 O6 4.3(9) . .
Gd1 O5 C10 C11 170.9(8) . .
Gd1 O3 C12 Gd1 -132.2(7) . 16_445
Gd1 O3 C12 O4 -12.7(6) 16_445 .
Gd1 O3 C12 O4 -144.9(5) . .
Gd1 O3 C12 C13 35.5(11) . .
Gd1 O3 C12 C13 167.8(5) 16_445 .
Gd1 O4 C12 O3 13.3(6) 16_445 .
Gd1 O4 C12 C13 -167.2(5) 16_445 .
Gd1 O7 C14 O7 20.9(3) . 16_445
Gd1 O7 C14 C15 169.3(8) . .
Gd1 N1 C1 C4 -171.1(4) . .
Gd1 N1 C1 C5 8.1(7) . .
Gd1 N1 C2 C3 171.1(5) . .
Gd1 N3 N4 C7 -11.5(6) . .
Gd1 N3 C5 C1 0.0(7) . .
Gd1 N3 C5 C6 178.8(5) . .
Ni1 O1 C7 N4 -166.6(5) . .
Ni1 O1 C7 C8 7.9(6) . .
Ni1 N2 C3 C2 179.2(5) 41 .
Ni1 N2 C4 C1 -178.7(4) 41 .
Ni1 N5 C8 C7 1.9(7) . .
Ni1 N5 C8 C9 -179.9(6) . .
O1 C7 C8 N5 -6.8(8) . .
O1 C7 C8 C9 175.0(6) . .
O2 N5 C8 C7 -179.8(5) . .
O2 N5 C8 C9 -1.6(10) . .
N1 C1 C4 N2 0.2(9) . .
N1 C1 C5 N3 -5.5(8) . .
N1 C1 C5 C6 175.6(5) . .
N1 C2 C3 N2 -1.4(11) . .
N3 N4 C7 O1 -1.6(8) . .
N3 N4 C7 C8 -176.2(5) . .
N4 N3 C5 C1 -178.1(5) . .
N4 N3 C5 C6 0.7(9) . .
N4 C7 C8 N5 168.3(6) . .
N4 C7 C8 C9 -9.9(10) . .
C1 N1 C2 C3 0.0(10) . .
C2 N1 C1 C4 0.5(9) . .
C2 N1 C1 C5 179.7(5) . .
C3 N2 C4 C1 -1.5(9) . .
C4 N2 C3 C2 2.0(9) . .
C4 C1 C5 N3 173.7(5) . .
C4 C1 C5 C6 -5.2(9) . .
C5 N3 N4 C7 166.8(5) . .
C5 C1 C4 N2 -178.9(5) . .

loop_
_platon_squeeze_void_nr
_platon_squeeze_void_average_x
_platon_squeeze_void_average_y
_platon_squeeze_void_average_z
_platon_squeeze_void_volume
_platon_squeeze_void_count_electrons
_platon_squeeze_void_content
1 0.000 0.000 0.000 90 7 ' '
2 0.500 0.000 0.000 90 7 ' '
3 0.131 0.013 0.189 14037 3271 ' '
4 0.000 0.000 0.500 90 7 ' '
5 0.500 0.000 0.500 90 7 ' '
6 0.000 0.500 0.000 90 7 ' '
7 0.500 0.500 0.500 90 7 ' '
8 0.000 0.500 0.500 90 7 ' '
9 0.500 0.500 1.000 90 7 ' '
